data_2205908
loop_
_publ_author_name
'Petrov, Pavel A.'
'Kuratieva, Natalia V.'
'Naumov, Dmitry Yu.'
'Konchenko, Sergei N.'

_publ_section_title
;
 Tetraethylammonium
 bis(benzene-1,2-dithiolato)(2-disulfanylbenzenethiolato)niobate
;
_journal_issue 6
_journal_name_full 'Acta Crystallographica Section E'
_journal_page_first m1138
_journal_page_last m1139
_journal_paper_doi 10.1107/S1600536805012869
_journal_volume 61
_journal_year 2005
_chemical_formula_iupac '(C8 H20 N) [Nb (C6 H4 S2)2 (C6 H4 S3)]'
_chemical_formula_moiety 'C8 H20 N +, C18 H12 Nb S7 -'
_chemical_formula_sum 'C26 H32 N Nb S7'
_chemical_formula_weight 675.86
_chemical_name_systematic
;
Tetraethylammonium
bis(benzene-1,2-dithiolato)(2-disulfanylbenzenethiolato)niobate
;
_space_group_IT_number 14
_symmetry_cell_setting monoclinic
_symmetry_space_group_name_Hall '-P 2ybc'
_symmetry_space_group_name_H-M 'P 1 21/c 1'
_atom_sites_solution_hydrogens geom
_atom_sites_solution_primary direct
_atom_sites_solution_secondary difmap
_audit_creation_method SHELXL-97
_cell_angle_alpha 90.00
_cell_angle_beta 90.4230(10)
_cell_angle_gamma 90.00
_cell_formula_units_Z 4
_cell_length_a 10.8255(3)
_cell_length_b 17.9119(5)
_cell_length_c 15.0647(4)
_cell_measurement_reflns_used 6454
_cell_measurement_temperature 150(2)
_cell_measurement_theta_max 30.66
_cell_measurement_theta_min 2.59
_cell_volume 2921.05(14)
_computing_cell_refinement 'SAINT (Bruker, 2004)'
_computing_data_collection 'APEX2 (Bruker, 2004)'
_computing_data_reduction SAINT
_computing_molecular_graphics SHELXTL
_computing_publication_material SHELXTL
_computing_structure_refinement SHELXTL
_computing_structure_solution 'SHELXTL (Bruker, 2004)'
_diffrn_ambient_temperature 150(2)
_diffrn_detector_area_resol_mean 25
_diffrn_measured_fraction_theta_full 0.999
_diffrn_measured_fraction_theta_max 0.999
_diffrn_measurement_device_type 'Bruker Nonius X8Apex CCD area-detector'
_diffrn_measurement_method \f
_diffrn_radiation_monochromator graphite
_diffrn_radiation_type MoK\a
_diffrn_radiation_wavelength 0.71073
_diffrn_reflns_av_R_equivalents 0.0306
_diffrn_reflns_av_sigmaI/netI 0.0300
_diffrn_reflns_limit_h_max 13
_diffrn_reflns_limit_h_min -12
_diffrn_reflns_limit_k_max 20
_diffrn_reflns_limit_k_min -21
_diffrn_reflns_limit_l_max 13
_diffrn_reflns_limit_l_min -18
_diffrn_reflns_number 17313
_diffrn_reflns_theta_full 25.00
_diffrn_reflns_theta_max 25.35
_diffrn_reflns_theta_min 1.77
_diffrn_standards_decay_% 0
_diffrn_standards_number 0
_exptl_absorpt_coefficient_mu 0.930
_exptl_absorpt_correction_T_max 0.8731
_exptl_absorpt_correction_T_min 0.7677
_exptl_absorpt_correction_type multi-scan
_exptl_absorpt_process_details '(SADABS; Bruker, 2004)'
_exptl_crystal_colour black
_exptl_crystal_density_diffrn 1.537
_exptl_crystal_density_method 'not measured'
_exptl_crystal_description prism
_exptl_crystal_F_000 1392
_exptl_crystal_size_max 0.30
_exptl_crystal_size_mid 0.20
_exptl_crystal_size_min 0.15
_refine_diff_density_max 1.112
_refine_diff_density_min -0.288
_refine_ls_extinction_method none
_refine_ls_goodness_of_fit_ref 1.040
_refine_ls_hydrogen_treatment constr
_refine_ls_matrix_type full
_refine_ls_number_parameters 320
_refine_ls_number_reflns 5338
_refine_ls_number_restraints 0
_refine_ls_restrained_S_all 1.040
_refine_ls_R_factor_all 0.0404
_refine_ls_R_factor_gt 0.0307
_refine_ls_shift/su_max 0.001
_refine_ls_shift/su_mean 0.000
_refine_ls_structure_factor_coef Fsqd
_refine_ls_weighting_details 'calc w = 1/[\s^2^(Fo^2^)+(0.0517P)^2^+0.018P] where P = (Fo^2^+2Fc^2^)/3'
_refine_ls_weighting_scheme calc
_refine_ls_wR_factor_gt 0.0777
_refine_ls_wR_factor_ref 0.0815
_reflns_number_gt 4345
_reflns_number_total 5338
_reflns_threshold_expression I>2\s(I)
_cod_data_source_file cv6492.cif
_cod_data_source_block I
_cod_depositor_comments
;
The following automatic conversions were performed:
'_geom_bond_publ_flag' value 'Yes' changed to 'yes' according to
'/home/saulius/struct/CIF-dictionaries/cif_core.dic' dictionary named
'cif_core.dic' version 2.4.1 from 2010-06-29 (8
times).

'_geom_angle_publ_flag' value 'Yes' changed to 'yes' according to
'/home/saulius/struct/CIF-dictionaries/cif_core.dic' dictionary named
'cif_core.dic' version 2.4.1 from 2010-06-29 (5 times).

Automatic conversion script
Id: cif_fix_enum 1527 2010-12-29 10:47:43Z saulius 

The following automatic conversions were performed:

'_geom_bond_publ_flag' value 'Yes' changed to 'yes' according to
/home/saulius/struct/CIF-dictionaries/cif_core.dic dictionary named
'cif_core.dic' version 2.4.1 from 2010-06-29 (8
times).

'_geom_angle_publ_flag' value 'Yes' changed to 'yes'
according to /home/saulius/struct/CIF-dictionaries/cif_core.dic
dictionary named 'cif_core.dic' version 2.4.1 from 2010-06-29 (5
times).

Automatic conversion script
Id: cif_fix_values 1715 2011-07-08 13:25:40Z adriana 
;
_cod_original_sg_symbol_H-M 'P 21/c'
_cod_database_code 2205908

loop_
_symmetry_equiv_pos_as_xyz
'x, y, z'
'-x, y+1/2, -z+1/2'
'-x, -y, -z'
'x, -y-1/2, z-1/2'

loop_
_atom_site_label
_atom_site_fract_x
_atom_site_fract_y
_atom_site_fract_z
_atom_site_U_iso_or_equiv
_atom_site_adp_type
_atom_site_calc_flag
_atom_site_refinement_flags
_atom_site_occupancy
_atom_site_type_symbol
Nb1 0.276664(19) 0.351406(11) 0.179997(13) 0.02481(9) Uani d . 1 Nb
S11 0.12893(6) 0.25436(4) 0.22293(4) 0.03115(16) Uani d . 1 S
S12 0.23502(5) 0.29041(3) 0.03105(4) 0.02959(15) Uani d . 1 S
S21 0.36660(6) 0.34492(3) 0.33088(4) 0.03270(16) Uani d . 1 S
S22 0.48293(6) 0.29881(3) 0.14780(4) 0.03092(15) Uani d . 1 S
S31 0.36947(5) 0.44665(3) 0.08493(4) 0.02857(15) Uani d . 1 S
S32 0.08351(6) 0.43300(4) 0.14807(4) 0.03368(16) Uani d . 1 S
S33 0.16690(6) 0.44227(3) 0.27064(4) 0.03443(16) Uani d . 1 S
N1 0.39606(19) 0.06057(11) 0.20798(14) 0.0349(5) Uani d . 1 N
C1 0.2050(3) -0.0021(2) 0.2715(3) 0.0927(14) Uani d . 1 C
H1A 0.1969 0.0296 0.3241 0.139 Uiso calc R 1 H
H1B 0.1712 -0.0517 0.2842 0.139 Uiso calc R 1 H
H1C 0.1595 0.0203 0.2218 0.139 Uiso calc R 1 H
C2 0.3391(2) -0.00915(15) 0.2478(2) 0.0467(7) Uani d . 1 C
H2A 0.3481 -0.0507 0.2049 0.056 Uiso calc R 1 H
H2B 0.3863 -0.0227 0.3020 0.056 Uiso calc R 1 H
C3 0.3217(3) 0.02498(18) 0.0519(2) 0.0627(9) Uani d . 1 C
H3A 0.4054 0.0097 0.0354 0.094 Uiso calc R 1 H
H3B 0.2790 0.0456 -0.0002 0.094 Uiso calc R 1 H
H3C 0.2760 -0.0184 0.0739 0.094 Uiso calc R 1 H
C4 0.3290(3) 0.08392(16) 0.12398(19) 0.0467(7) Uani d . 1 C
H4A 0.3709 0.1285 0.0995 0.056 Uiso calc R 1 H
H4B 0.2439 0.0989 0.1397 0.056 Uiso calc R 1 H
C5 0.4572(4) 0.11939(18) 0.35789(19) 0.0638(10) Uani d . 1 C
H5A 0.4318 0.0735 0.3880 0.096 Uiso calc R 1 H
H5B 0.4395 0.1625 0.3958 0.096 Uiso calc R 1 H
H5C 0.5460 0.1174 0.3459 0.096 Uiso calc R 1 H
C6 0.3868(3) 0.12693(15) 0.27127(19) 0.0476(8) Uani d . 1 C
H6A 0.4171 0.1720 0.2401 0.057 Uiso calc R 1 H
H6B 0.2986 0.1353 0.2849 0.057 Uiso calc R 1 H
C7 0.6073(3) 0.10266(16) 0.15322(19) 0.0482(7) Uani d . 1 C
H7A 0.5718 0.1192 0.0965 0.072 Uiso calc R 1 H
H7B 0.6916 0.0845 0.1438 0.072 Uiso calc R 1 H
H7C 0.6091 0.1446 0.1949 0.072 Uiso calc R 1 H
C8 0.5295(2) 0.04068(14) 0.19072(17) 0.0335(6) Uani d . 1 C
H8A 0.5676 0.0239 0.2472 0.040 Uiso calc R 1 H
H8B 0.5315 -0.0020 0.1490 0.040 Uiso calc R 1 H
C11 0.0747(2) 0.20515(13) 0.12988(15) 0.0263(5) Uani d . 1 C
C12 0.1246(2) 0.22002(13) 0.04570(15) 0.0258(5) Uani d . 1 C
C13 0.0854(2) 0.17657(14) -0.02626(15) 0.0309(5) Uani d . 1 C
H13 0.1162 0.1869 -0.0839 0.037 Uiso calc R 1 H
C14 0.0028(2) 0.11907(15) -0.01475(17) 0.0370(6) Uani d . 1 C
H14 -0.0218 0.0896 -0.0643 0.044 Uiso calc R 1 H
C15 -0.0451(2) 0.10359(14) 0.06883(17) 0.0363(6) Uani d . 1 C
H15 -0.1012 0.0634 0.0767 0.044 Uiso calc R 1 H
C16 -0.0098(2) 0.14759(13) 0.14050(17) 0.0326(6) Uani d . 1 C
H16 -0.0439 0.1382 0.1974 0.039 Uiso calc R 1 H
C21 0.5217(2) 0.31742(14) 0.32552(17) 0.0348(6) Uani d . 1 C
C22 0.5752(2) 0.30164(13) 0.24401(16) 0.0327(6) Uani d . 1 C
C23 0.7015(2) 0.28495(15) 0.2412(2) 0.0440(7) Uani d . 1 C
H23 0.7391 0.2735 0.1860 0.053 Uiso calc R 1 H
C24 0.7718(3) 0.28504(17) 0.3180(2) 0.0546(8) Uani d . 1 C
H24 0.8578 0.2748 0.3152 0.065 Uiso calc R 1 H
C25 0.7178(3) 0.29989(17) 0.3987(2) 0.0560(8) Uani d . 1 C
H25 0.7665 0.2997 0.4515 0.067 Uiso calc R 1 H
C26 0.5936(3) 0.31499(16) 0.40291(19) 0.0470(7) Uani d . 1 C
H26 0.5563 0.3239 0.4588 0.056 Uiso calc R 1 H
C31 0.2587(2) 0.51494(13) 0.05826(15) 0.0306(5) Uani d . 1 C
C32 0.1375(2) 0.51232(14) 0.08890(16) 0.0338(6) Uani d . 1 C
C33 0.0551(2) 0.57017(15) 0.07151(18) 0.0432(7) Uani d . 1 C
H33 -0.0273 0.5676 0.0927 0.052 Uiso calc R 1 H
C34 0.0937(3) 0.63137(16) 0.0232(2) 0.0493(8) Uani d . 1 C
H34 0.0387 0.6717 0.0122 0.059 Uiso calc R 1 H
C35 0.2125(3) 0.63365(15) -0.00900(19) 0.0461(7) Uani d . 1 C
H35 0.2382 0.6753 -0.0433 0.055 Uiso calc R 1 H
C36 0.2945(2) 0.57650(14) 0.00779(16) 0.0377(6) Uani d . 1 C
H36 0.3759 0.5790 -0.0151 0.045 Uiso calc R 1 H

loop_
_atom_site_aniso_label
_atom_site_aniso_U_11
_atom_site_aniso_U_22
_atom_site_aniso_U_33
_atom_site_aniso_U_12
_atom_site_aniso_U_13
_atom_site_aniso_U_23
Nb1 0.02565(13) 0.02397(13) 0.02490(14) -0.00080(8) 0.00548(9) 0.00016(8)
S11 0.0349(3) 0.0326(3) 0.0260(3) -0.0065(3) 0.0079(3) -0.0006(2)
S12 0.0300(3) 0.0336(3) 0.0252(3) -0.0044(3) 0.0059(2) -0.0004(3)
S21 0.0378(4) 0.0340(4) 0.0263(3) -0.0031(3) 0.0020(3) -0.0009(3)
S22 0.0298(3) 0.0317(3) 0.0313(3) 0.0048(3) 0.0044(3) 0.0025(3)
S31 0.0277(3) 0.0273(3) 0.0308(3) 0.0003(2) 0.0083(3) 0.0023(2)
S32 0.0267(3) 0.0354(4) 0.0390(4) 0.0018(3) 0.0075(3) 0.0027(3)
S33 0.0397(4) 0.0315(3) 0.0322(3) 0.0019(3) 0.0113(3) -0.0026(3)
N1 0.0324(12) 0.0292(11) 0.0431(13) 0.0079(9) 0.0124(10) 0.0086(9)
C1 0.051(2) 0.071(3) 0.157(4) 0.0073(19) 0.046(2) 0.046(3)
C2 0.0428(16) 0.0345(15) 0.0630(19) 0.0021(13) 0.0180(14) 0.0181(14)
C3 0.061(2) 0.063(2) 0.064(2) 0.0054(17) -0.0198(17) 0.0087(17)
C4 0.0382(16) 0.0425(17) 0.0595(19) 0.0108(13) -0.0010(13) 0.0166(14)
C5 0.106(3) 0.0465(19) 0.0394(18) 0.0181(19) 0.0186(18) -0.0015(14)
C6 0.0580(19) 0.0342(15) 0.0510(18) 0.0155(14) 0.0265(15) 0.0097(13)
C7 0.0402(16) 0.0489(18) 0.0557(18) 0.0026(13) 0.0178(14) 0.0067(14)
C8 0.0302(13) 0.0359(14) 0.0344(14) 0.0091(11) 0.0066(11) 0.0024(11)
C11 0.0229(12) 0.0275(13) 0.0286(13) 0.0035(10) 0.0018(10) -0.0015(10)
C12 0.0222(12) 0.0279(13) 0.0275(12) 0.0046(10) 0.0016(9) 0.0008(10)
C13 0.0277(13) 0.0354(14) 0.0298(13) 0.0045(11) -0.0002(10) -0.0016(11)
C14 0.0311(14) 0.0400(15) 0.0399(15) -0.0001(12) -0.0034(11) -0.0110(12)
C15 0.0285(14) 0.0341(14) 0.0462(16) -0.0087(11) 0.0026(11) -0.0046(12)
C16 0.0257(13) 0.0361(14) 0.0362(14) -0.0020(11) 0.0068(11) 0.0018(11)
C21 0.0383(15) 0.0259(13) 0.0402(15) -0.0077(11) -0.0051(11) 0.0007(11)
C22 0.0323(14) 0.0269(13) 0.0387(14) -0.0041(10) -0.0033(11) 0.0056(11)
C23 0.0336(15) 0.0402(16) 0.0583(19) 0.0001(12) 0.0004(13) 0.0040(13)
C24 0.0330(16) 0.055(2) 0.076(2) -0.0023(14) -0.0161(15) 0.0051(16)
C25 0.052(2) 0.054(2) 0.062(2) -0.0072(15) -0.0252(16) -0.0018(16)
C26 0.0522(19) 0.0460(17) 0.0427(16) -0.0053(14) -0.0133(13) -0.0028(13)
C31 0.0342(14) 0.0301(13) 0.0275(12) 0.0015(11) 0.0032(10) 0.0007(10)
C32 0.0326(14) 0.0318(14) 0.0369(14) 0.0023(11) 0.0003(11) 0.0030(11)
C33 0.0317(15) 0.0483(17) 0.0497(17) 0.0065(13) 0.0021(12) 0.0053(14)
C34 0.0502(19) 0.0427(17) 0.0551(19) 0.0166(14) -0.0071(15) 0.0084(14)
C35 0.0524(19) 0.0401(16) 0.0457(17) 0.0021(14) 0.0008(14) 0.0142(13)
C36 0.0408(15) 0.0386(15) 0.0338(14) -0.0005(12) 0.0071(12) 0.0068(12)

loop_
_atom_type_symbol
_atom_type_description
_atom_type_scat_dispersion_real
_atom_type_scat_dispersion_imag
_atom_type_scat_source
C C 0.0033 0.0016 'International Tables Vol C Tables 4.2.6.8 and 6.1.1.4'
H H 0.0000 0.0000 'International Tables Vol C Tables 4.2.6.8 and 6.1.1.4'
S S 0.1246 0.1234 'International Tables Vol C Tables 4.2.6.8 and 6.1.1.4'
Nb Nb -2.0727 0.6215 'International Tables Vol C Tables 4.2.6.8 and 6.1.1.4'
N N 0.0061 0.0033 'International Tables Vol C Tables 4.2.6.8 and 6.1.1.4'

loop_
_geom_angle_atom_site_label_1
_geom_angle_atom_site_label_2
_geom_angle_atom_site_label_3
_geom_angle
_geom_angle_publ_flag
S11 Nb1 S12 79.38(2) yes
S21 Nb1 S22 79.18(2) yes
S31 Nb1 S32 80.36(2) yes
S31 Nb1 S33 93.80(2) yes
S32 Nb1 S33 48.11(2) yes
S33 Nb1 S11 90.23(2) ?
S31 Nb1 S11 156.88(2) ?
S33 Nb1 S21 72.93(2) ?
S31 Nb1 S21 114.25(2) ?
S11 Nb1 S21 88.70(2) ?
S33 Nb1 S22 143.87(2) ?
S31 Nb1 S22 77.05(2) ?
S11 Nb1 S22 111.90(2) ?
S33 Nb1 S12 134.38(2) ?
S31 Nb1 S12 81.58(2) ?
S21 Nb1 S12 149.50(2) ?
S22 Nb1 S12 79.47(2) ?
S11 Nb1 S32 85.52(2) ?
S21 Nb1 S32 120.61(2) ?
S22 Nb1 S32 154.91(2) ?
S12 Nb1 S32 86.61(2) ?
C11 S11 Nb1 111.14(8) ?
C12 S12 Nb1 108.41(8) ?
C21 S21 Nb1 110.02(9) ?
C22 S22 Nb1 109.64(9) ?
C31 S31 Nb1 109.67(8) ?
C32 S32 S33 103.99(9) ?
C32 S32 Nb1 105.99(8) ?
S33 S32 Nb1 62.02(2) ?
S32 S33 Nb1 69.87(2) ?
C8 N1 C4 111.97(19) ?
C8 N1 C2 105.41(18) ?
C4 N1 C2 111.3(2) ?
C8 N1 C6 111.0(2) ?
C4 N1 C6 105.89(19) ?
C2 N1 C6 111.39(19) ?
C2 C1 H1A 109.5 ?
C2 C1 H1B 109.5 ?
H1A C1 H1B 109.5 ?
C2 C1 H1C 109.5 ?
H1A C1 H1C 109.5 ?
H1B C1 H1C 109.5 ?
C1 C2 N1 114.9(2) ?
C1 C2 H2A 108.5 ?
N1 C2 H2A 108.5 ?
C1 C2 H2B 108.5 ?
N1 C2 H2B 108.5 ?
H2A C2 H2B 107.5 ?
C4 C3 H3A 109.5 ?
C4 C3 H3B 109.5 ?
H3A C3 H3B 109.5 ?
C4 C3 H3C 109.5 ?
H3A C3 H3C 109.5 ?
H3B C3 H3C 109.5 ?
N1 C4 C3 115.4(2) ?
N1 C4 H4A 108.4 ?
C3 C4 H4A 108.4 ?
N1 C4 H4B 108.4 ?
C3 C4 H4B 108.4 ?
H4A C4 H4B 107.5 ?
C6 C5 H5A 109.5 ?
C6 C5 H5B 109.5 ?
H5A C5 H5B 109.5 ?
C6 C5 H5C 109.5 ?
H5A C5 H5C 109.5 ?
H5B C5 H5C 109.5 ?
C5 C6 N1 115.7(2) ?
C5 C6 H6A 108.3 ?
N1 C6 H6A 108.3 ?
C5 C6 H6B 108.3 ?
N1 C6 H6B 108.3 ?
H6A C6 H6B 107.4 ?
C8 C7 H7A 109.5 ?
C8 C7 H7B 109.5 ?
H7A C7 H7B 109.5 ?
C8 C7 H7C 109.5 ?
H7A C7 H7C 109.5 ?
H7B C7 H7C 109.5 ?
C7 C8 N1 115.4(2) ?
C7 C8 H8A 108.4 ?
N1 C8 H8A 108.4 ?
C7 C8 H8B 108.4 ?
N1 C8 H8B 108.4 ?
H8A C8 H8B 107.5 ?
C16 C11 C12 120.1(2) ?
C16 C11 S11 119.88(18) ?
C12 C11 S11 119.77(17) ?
C13 C12 C11 118.5(2) ?
C13 C12 S12 120.42(17) ?
C11 C12 S12 121.09(17) ?
C14 C13 C12 120.9(2) ?
C14 C13 H13 119.6 ?
C12 C13 H13 119.6 ?
C13 C14 C15 120.6(2) ?
C13 C14 H14 119.7 ?
C15 C14 H14 119.7 ?
C16 C15 C14 119.2(2) ?
C16 C15 H15 120.4 ?
C14 C15 H15 120.4 ?
C15 C16 C11 120.6(2) ?
C15 C16 H16 119.7 ?
C11 C16 H16 119.7 ?
C22 C21 C26 119.9(3) ?
C22 C21 S21 120.20(19) ?
C26 C21 S21 119.9(2) ?
C21 C22 C23 118.9(2) ?
C21 C22 S22 119.81(19) ?
C23 C22 S22 121.3(2) ?
C24 C23 C22 120.4(3) ?
C24 C23 H23 119.8 ?
C22 C23 H23 119.8 ?
C25 C24 C23 120.3(3) ?
C25 C24 H24 119.8 ?
C23 C24 H24 119.8 ?
C26 C25 C24 120.0(3) ?
C26 C25 H25 120.0 ?
C24 C25 H25 120.0 ?
C25 C26 C21 120.5(3) ?
C25 C26 H26 119.8 ?
C21 C26 H26 119.8 ?
C32 C31 C36 118.2(2) ?
C32 C31 S31 122.88(19) ?
C36 C31 S31 118.86(19) ?
C33 C32 C31 121.1(2) ?
C33 C32 S32 118.46(19) ?
C31 C32 S32 120.41(19) ?
C34 C33 C32 119.5(3) ?
C34 C33 H33 120.2 ?
C32 C33 H33 120.2 ?
C35 C34 C33 119.7(3) ?
C35 C34 H34 120.1 ?
C33 C34 H34 120.1 ?
C36 C35 C34 121.0(3) ?
C36 C35 H35 119.5 ?
C34 C35 H35 119.5 ?
C35 C36 C31 120.4(2) ?
C35 C36 H36 119.8 ?
C31 C36 H36 119.8 ?

loop_
_geom_bond_atom_site_label_1
_geom_bond_atom_site_label_2
_geom_bond_distance
_geom_bond_publ_flag
Nb1 S11 2.4522(6) yes
Nb1 S12 2.5331(6) yes
Nb1 S21 2.4688(6) yes
Nb1 S22 2.4748(6) yes
Nb1 S31 2.4479(6) yes
Nb1 S32 2.5932(7) yes
Nb1 S33 2.4391(6) yes
S11 C11 1.753(2) ?
S12 C12 1.752(2) ?
S21 C21 1.753(3) ?
S22 C22 1.755(3) ?
S31 C31 1.757(2) ?
S32 C32 1.779(2) ?
S32 S33 2.0561(9) yes
N1 C8 1.513(3) ?
N1 C4 1.513(3) ?
N1 C2 1.518(3) ?
N1 C6 1.528(3) ?
C1 C2 1.502(4) ?
C1 H1A 0.9800 ?
C1 H1B 0.9800 ?
C1 H1C 0.9800 ?
C2 H2A 0.9900 ?
C2 H2B 0.9900 ?
C3 C4 1.516(4) ?
C3 H3A 0.9800 ?
C3 H3B 0.9800 ?
C3 H3C 0.9800 ?
C4 H4A 0.9900 ?
C4 H4B 0.9900 ?
C5 C6 1.512(4) ?
C5 H5A 0.9800 ?
C5 H5B 0.9800 ?
C5 H5C 0.9800 ?
C6 H6A 0.9900 ?
C6 H6B 0.9900 ?
C7 C8 1.506(4) ?
C7 H7A 0.9800 ?
C7 H7B 0.9800 ?
C7 H7C 0.9800 ?
C8 H8A 0.9900 ?
C8 H8B 0.9900 ?
C11 C16 1.388(3) ?
C11 C12 1.408(3) ?
C12 C13 1.398(3) ?
C13 C14 1.376(4) ?
C13 H13 0.9500 ?
C14 C15 1.393(3) ?
C14 H14 0.9500 ?
C15 C16 1.388(3) ?
C15 H15 0.9500 ?
C16 H16 0.9500 ?
C21 C22 1.390(3) ?
C21 C26 1.397(4) ?
C22 C23 1.401(4) ?
C23 C24 1.380(4) ?
C23 H23 0.9500 ?
C24 C25 1.379(4) ?
C24 H24 0.9500 ?
C25 C26 1.373(4) ?
C25 H25 0.9500 ?
C26 H26 0.9500 ?
C31 C32 1.395(3) ?
C31 C36 1.396(3) ?
C32 C33 1.391(3) ?
C33 C34 1.383(4) ?
C33 H33 0.9500 ?
C34 C35 1.378(4) ?
C34 H34 0.9500 ?
C35 C36 1.377(4) ?
C35 H35 0.9500 ?
C36 H36 0.9500 ?
